data_4063356
loop_
_publ_author_name
'Mutoh, Yuichiro'
'Imai, Kohei'
'Kimura, Yusuke'
'Ikeda, Yousuke'
'Ishii, Youichi'

_publ_section_title
;
 Reversibility of Disubstituted Vinylidene - Internal Alkyne Isomerization
 at Cationic Ruthenium and Iron Complexes
;
_journal_issue 2
_journal_name_full Organometallics
_journal_page_first 204
_journal_page_last 207
_journal_paper_doi 10.1021/om101109c
_journal_volume 30
_journal_year 2011
_chemical_formula_moiety 'C81 H56 B F24 Fe P3 '
_chemical_formula_sum 'C81 H56 B F24 Fe P3'
_chemical_formula_weight 1644.87
_space_group_IT_number 2
_symmetry_cell_setting triclinic
_symmetry_Int_Tables_number 2
_symmetry_space_group_name_Hall '-P 1'
_symmetry_space_group_name_H-M 'P -1'
_cell_angle_alpha 108.781(2)
_cell_angle_beta 109.2188(11)
_cell_angle_gamma 101.6986(18)
_cell_formula_units_Z 2
_cell_length_a 15.385(4)
_cell_length_b 16.247(4)
_cell_length_c 17.241(4)
_cell_measurement_reflns_used 8981
_cell_measurement_temperature 123.1
_cell_measurement_theta_max 27.5
_cell_measurement_theta_min 3.0
_cell_volume 3615.7(15)
_computing_cell_refinement CrystalClear
_computing_data_collection CrystalClear
_computing_data_reduction CrystalStructure
_computing_publication_material 'CrystalStructure 3.8'
_computing_structure_refinement SHELXL
_computing_structure_solution SIR97
_diffrn_ambient_temperature 123.1
_diffrn_detector_area_resol_mean 7.31
_diffrn_measured_fraction_theta_full 0.968
_diffrn_measured_fraction_theta_max 0.968
_diffrn_measurement_device_type 'Rigaku Mercury'
_diffrn_measurement_method \245w
_diffrn_radiation_type MoK\a
_diffrn_radiation_wavelength 0.71070
_diffrn_reflns_av_R_equivalents 0.060
_diffrn_reflns_limit_h_max 18
_diffrn_reflns_limit_h_min -19
_diffrn_reflns_limit_k_max 20
_diffrn_reflns_limit_k_min -21
_diffrn_reflns_limit_l_max 16
_diffrn_reflns_limit_l_min -22
_diffrn_reflns_number 28166
_diffrn_reflns_theta_full 27.48
_diffrn_reflns_theta_max 27.48
_exptl_absorpt_coefficient_mu 0.383
_exptl_absorpt_correction_T_max 0.909
_exptl_absorpt_correction_T_min 0.475
_exptl_absorpt_correction_type multi-scan
_exptl_absorpt_process_details 'Jacobson, R. (1998) Private communication'
_exptl_crystal_colour red
_exptl_crystal_density_diffrn 1.511
_exptl_crystal_density_method 'not measured'
_exptl_crystal_description prism
_exptl_crystal_F_000 1668.00
_exptl_crystal_size_max 0.35
_exptl_crystal_size_mid 0.30
_exptl_crystal_size_min 0.25
_refine_diff_density_max 0.71
_refine_diff_density_min -0.49
_refine_ls_extinction_method none
_refine_ls_goodness_of_fit_ref 0.990
_refine_ls_hydrogen_treatment refall
_refine_ls_number_parameters 992
_refine_ls_number_reflns 16028
_refine_ls_R_factor_gt 0.0626
_refine_ls_shift/su_max 0.0010
_refine_ls_structure_factor_coef Fsqd
_refine_ls_weighting_details 'w = 1/[\245s^2^(Fo^2^)+(0.0755P)^2^+0.0000P] where P=(Fo^2^+2Fc^2^)/3'
_refine_ls_weighting_scheme calc
_refine_ls_wR_factor_ref 0.1671
_reflns_number_gt 10223
_reflns_number_total 16028
_reflns_threshold_expression F^2^>2.0\245s(F^2^)
_cod_data_source_file om101109c_si_002.cif
_cod_data_source_block '_7'
_cod_original_cell_volume 3615.4(14)
_cod_original_formula_sum 'C81 H56 B F24 Fe P3 '
_cod_database_code 4063356

loop_
_symmetry_equiv_pos_site_id
_symmetry_equiv_pos_as_xyz
1 +X,+Y,+Z
2 -X,-Y,-Z

loop_
_atom_site_label
_atom_site_type_symbol
_atom_site_fract_x
_atom_site_fract_y
_atom_site_fract_z
_atom_site_U_iso_or_equiv
_atom_site_adp_type
_atom_site_occupancy
_atom_site_symmetry_multiplicity
_atom_site_calc_flag
_atom_site_refinement_flags
_atom_site_disorder_assembly
_atom_site_disorder_group
Fe(1) Fe 0.28719(3) 0.01666(3) 0.29353(3) 0.02030(12) Uani 1.00 1 d . . .
P(1) P 0.23462(7) -0.00617(5) 0.39732(6) 0.02353(18) Uani 1.00 1 d . . .
P(2) P 0.28776(6) 0.16310(5) 0.32948(5) 0.01854(17) Uani 1.00 1 d . . .
P(3) P 0.15097(6) -0.01643(5) 0.17293(6) 0.02246(18) Uani 1.00 1 d . . .
F(1) F -0.4563(2) 0.1136(2) -0.09274(17) 0.1090(14) Uani 1.00 1 d . . .
F(2) F -0.5380(3) 0.19946(16) -0.07462(18) 0.1357(19) Uani 1.00 1 d . . .
F(3) F -0.57251(16) 0.07532(14) -0.06079(13) 0.0459(5) Uani 1.00 1 d . . .
F(4) F -0.2547(2) 0.12631(19) 0.27551(19) 0.0682(7) Uani 1.00 1 d . . .
F(5) F -0.3259(2) 0.20097(14) 0.34181(14) 0.0647(8) Uani 1.00 1 d . . .
F(6) F -0.40820(18) 0.07165(13) 0.23052(15) 0.0546(6) Uani 1.00 1 d . . .
F(7) F -0.38493(16) 0.45563(15) 0.44949(14) 0.0465(5) Uani 1.00 1 d . . .
F(8) F -0.26989(19) 0.43286(14) 0.54158(16) 0.0499(6) Uani 1.00 1 d . . .
F(9) F -0.28347(17) 0.56686(13) 0.57757(13) 0.0408(5) Uani 1.00 1 d . . .
F(10) F 0.05897(19) 0.7024(2) 0.62819(15) 0.0830(10) Uani 1.00 1 d . . .
F(11) F 0.10342(16) 0.62318(13) 0.53300(18) 0.0622(7) Uani 1.00 1 d . . .
F(12) F 0.05962(16) 0.73319(12) 0.51786(15) 0.0474(6) Uani 1.00 1 d . . .
F(13) F 0.05020(18) 0.32242(16) 0.24592(16) 0.0521(6) Uani 1.00 1 d . . .
F(14) F 0.14040(18) 0.44519(17) 0.2559(2) 0.0853(10) Uani 1.00 1 d . . .
F(15) F 0.0834(2) 0.3201(2) 0.13663(15) 0.0707(8) Uani 1.00 1 d . . .
F(16) F -0.09729(19) 0.4209(2) -0.08275(15) 0.0622(7) Uani 1.00 1 d . . .
F(17) F -0.20008(18) 0.48426(14) -0.06067(13) 0.0450(5) Uani 1.00 1 d . . .
F(18) F -0.2399(2) 0.33842(15) -0.11260(14) 0.0611(7) Uani 1.00 1 d . . .
F(19) F -0.13305(16) 0.77703(12) 0.24206(17) 0.0479(6) Uani 1.00 1 d . . .
F(20) F -0.25496(19) 0.79373(15) 0.15592(17) 0.0644(7) Uani 1.00 1 d . . .
F(21) F -0.2273(2) 0.82907(13) 0.29357(17) 0.0644(8) Uani 1.00 1 d . . .
F(22) F -0.60218(15) 0.44398(13) 0.03978(14) 0.0447(5) Uani 1.00 1 d . . .
F(23) F -0.58719(16) 0.58440(15) 0.06109(16) 0.0488(5) Uani 1.00 1 d . . .
F(24) F -0.58983(15) 0.53860(15) 0.16409(13) 0.0437(5) Uani 1.00 1 d . . .
C(1) C 0.4088(2) -0.0163(2) 0.3570(2) 0.0266(7) Uani 1.00 1 d . . .
C(2) C 0.4376(2) 0.0505(2) 0.3269(2) 0.0248(7) Uani 1.00 1 d . . .
C(3) C 0.3837(2) 0.0130(2) 0.2315(2) 0.0272(7) Uani 1.00 1 d . . .
C(4) C 0.3230(2) -0.0787(2) 0.2038(2) 0.0282(7) Uani 1.00 1 d . . .
C(5) C 0.3362(2) -0.0976(2) 0.2796(2) 0.0302(8) Uani 1.00 1 d . . .
C(6) C 0.3269(2) 0.0543(2) 0.5162(2) 0.0267(7) Uani 1.00 1 d . . .
C(7) C 0.3122(3) 0.0300(2) 0.5830(2) 0.0361(8) Uani 1.00 1 d . . .
C(8) C 0.3794(3) 0.0791(2) 0.6730(2) 0.0386(9) Uani 1.00 1 d . . .
C(9) C 0.4614(3) 0.1524(2) 0.6984(2) 0.0384(9) Uani 1.00 1 d . . .
C(10) C 0.4780(2) 0.1761(2) 0.6330(2) 0.0316(8) Uani 1.00 1 d . . .
C(11) C 0.4116(2) 0.1267(2) 0.5427(2) 0.0269(7) Uani 1.00 1 d . . .
C(12) C 0.1270(2) 0.0222(2) 0.4058(2) 0.0255(7) Uani 1.00 1 d . . .
C(13) C 0.0384(2) -0.0155(2) 0.3278(2) 0.0283(7) Uani 1.00 1 d . . .
C(14) C -0.0428(2) 0.0079(2) 0.3303(2) 0.0343(8) Uani 1.00 1 d . . .
C(15) C -0.0377(2) 0.0693(2) 0.4100(2) 0.0371(9) Uani 1.00 1 d . . .
C(16) C 0.0493(2) 0.1066(2) 0.4873(2) 0.0365(9) Uani 1.00 1 d . . .
C(17) C 0.1310(2) 0.0834(2) 0.4861(2) 0.0303(7) Uani 1.00 1 d . . .
C(18) C 0.2045(2) -0.1266(2) 0.3876(2) 0.0283(7) Uani 1.00 1 d . . .
C(19) C 0.1085(2) -0.1884(2) 0.3433(2) 0.0346(8) Uani 1.00 1 d . . .
C(20) C 0.0899(3) -0.2801(2) 0.3313(2) 0.0448(10) Uani 1.00 1 d . . .
C(21) C 0.1651(3) -0.3107(2) 0.3644(3) 0.0510(11) Uani 1.00 1 d . . .
C(22) C 0.2601(3) -0.2496(2) 0.4105(3) 0.0463(10) Uani 1.00 1 d . . .
C(23) C 0.2798(3) -0.1583(2) 0.4219(2) 0.0378(9) Uani 1.00 1 d . . .
C(24) C 0.1578(2) 0.15262(19) 0.2892(2) 0.0202(6) Uani 1.00 1 d . . .
C(25) C 0.1015(2) 0.08017(19) 0.1911(2) 0.0259(7) Uani 1.00 1 d . . .
C(26) C 0.3443(2) 0.25406(19) 0.4453(2) 0.0218(6) Uani 1.00 1 d . . .
C(27) C 0.2927(2) 0.26759(19) 0.4976(2) 0.0242(7) Uani 1.00 1 d . . .
C(28) C 0.3390(2) 0.3350(2) 0.5872(2) 0.0317(8) Uani 1.00 1 d . . .
C(29) C 0.4353(3) 0.3888(2) 0.6226(2) 0.0367(9) Uani 1.00 1 d . . .
C(30) C 0.4883(2) 0.3770(2) 0.5713(2) 0.0380(9) Uani 1.00 1 d . . .
C(31) C 0.4433(2) 0.3099(2) 0.4827(2) 0.0282(7) Uani 1.00 1 d . . .
C(32) C 0.3346(2) 0.23030(19) 0.2749(2) 0.0198(6) Uani 1.00 1 d . . .
C(33) C 0.4211(2) 0.2312(2) 0.2648(2) 0.0241(7) Uani 1.00 1 d . . .
C(34) C 0.4547(2) 0.2824(2) 0.2235(2) 0.0295(7) Uani 1.00 1 d . . .
C(35) C 0.4040(2) 0.3350(2) 0.1925(2) 0.0345(8) Uani 1.00 1 d . . .
C(36) C 0.3194(2) 0.3368(2) 0.2043(2) 0.0309(8) Uani 1.00 1 d . . .
C(37) C 0.2857(2) 0.28549(19) 0.2452(2) 0.0229(6) Uani 1.00 1 d . . .
C(38) C 0.1692(2) -0.0295(2) 0.0695(2) 0.0256(7) Uani 1.00 1 d . . .
C(39) C 0.2203(2) 0.0467(2) 0.0620(2) 0.0286(7) Uani 1.00 1 d . . .
C(40) C 0.2409(2) 0.0372(2) -0.0117(2) 0.0365(8) Uani 1.00 1 d . . .
C(41) C 0.2102(2) -0.0499(2) -0.0814(2) 0.0412(9) Uani 1.00 1 d . . .
C(42) C 0.1593(3) -0.1262(2) -0.0756(2) 0.0475(11) Uani 1.00 1 d . . .
C(43) C 0.1388(2) -0.1169(2) -0.0015(2) 0.0384(9) Uani 1.00 1 d . . .
C(44) C 0.0443(2) -0.1220(2) 0.1251(2) 0.0275(7) Uani 1.00 1 d . . .
C(45) C -0.0478(2) -0.1289(2) 0.0680(2) 0.0330(8) Uani 1.00 1 d . . .
C(46) C -0.1273(2) -0.2097(2) 0.0306(2) 0.0387(9) Uani 1.00 1 d . . .
C(47) C -0.1152(2) -0.2848(2) 0.0489(2) 0.0391(9) Uani 1.00 1 d . . .
C(48) C -0.0248(2) -0.2792(2) 0.1035(2) 0.0377(9) Uani 1.00 1 d . . .
C(49) C 0.0572(2) -0.1976(2) 0.1424(2) 0.0308(8) Uani 1.00 1 d . . .
C(50) C -0.3079(2) 0.34148(18) 0.18200(19) 0.0179(6) Uani 1.00 1 d . . .
C(51) C -0.3759(2) 0.29135(18) 0.0913(2) 0.0211(6) Uani 1.00 1 d . . .
C(52) C -0.4292(2) 0.19749(19) 0.0563(2) 0.0228(7) Uani 1.00 1 d . . .
C(53) C -0.4178(2) 0.14900(19) 0.1094(2) 0.0226(7) Uani 1.00 1 d . . .
C(54) C -0.3488(2) 0.19686(19) 0.1993(2) 0.0199(6) Uani 1.00 1 d . . .
C(55) C -0.2947(2) 0.28999(18) 0.2335(2) 0.0183(6) Uani 1.00 1 d . . .
C(56) C -0.4985(3) 0.1482(2) -0.0422(2) 0.0368(9) Uani 1.00 1 d . . .
C(57) C -0.3340(2) 0.14940(19) 0.2613(2) 0.0247(7) Uani 1.00 1 d . . .
C(58) C -0.1936(2) 0.49733(17) 0.33198(19) 0.0176(6) Uani 1.00 1 d . . .
C(59) C -0.2554(2) 0.48111(18) 0.37376(19) 0.0190(6) Uani 1.00 1 d . . .
C(60) C -0.2235(2) 0.51993(19) 0.4673(2) 0.0204(6) Uani 1.00 1 d . . .
C(61) C -0.1276(2) 0.58015(19) 0.5228(2) 0.0260(7) Uani 1.00 1 d . . .
C(62) C -0.0657(2) 0.59930(19) 0.4838(2) 0.0242(7) Uani 1.00 1 d . . .
C(63) C -0.0977(2) 0.55810(18) 0.3897(2) 0.0202(6) Uani 1.00 1 d . . .
C(64) C -0.2900(2) 0.4946(2) 0.5079(2) 0.0286(7) Uani 1.00 1 d . . .
C(65) C 0.0379(2) 0.6644(2) 0.5410(2) 0.0310(8) Uani 1.00 1 d . . .
C(66) C -0.1627(2) 0.44350(17) 0.17578(19) 0.0170(6) Uani 1.00 1 d . . .
C(67) C -0.0809(2) 0.41896(18) 0.2090(2) 0.0200(6) Uani 1.00 1 d . . .
C(68) C -0.0257(2) 0.39725(19) 0.1604(2) 0.0219(6) Uani 1.00 1 d . . .
C(69) C -0.0517(2) 0.39781(19) 0.0755(2) 0.0229(6) Uani 1.00 1 d . . .
C(70) C -0.1326(2) 0.42147(19) 0.0410(2) 0.0211(6) Uani 1.00 1 d . . .
C(71) C -0.1852(2) 0.44574(18) 0.0909(2) 0.0198(6) Uani 1.00 1 d . . .
C(72) C 0.0623(2) 0.3733(2) 0.1993(2) 0.0325(8) Uani 1.00 1 d . . .
C(73) C -0.1669(2) 0.4167(2) -0.0527(2) 0.0276(7) Uani 1.00 1 d . . .
C(74) C -0.3010(2) 0.51633(18) 0.19262(18) 0.0170(6) Uani 1.00 1 d . . .
C(75) C -0.2452(2) 0.60706(18) 0.21299(19) 0.0179(6) Uani 1.00 1 d . . .
C(76) C -0.2884(2) 0.67035(18) 0.19748(19) 0.0195(6) Uani 1.00 1 d . . .
C(77) C -0.3892(2) 0.64726(19) 0.1611(2) 0.0221(6) Uani 1.00 1 d . . .
C(78) C -0.4463(2) 0.55839(19) 0.1400(2) 0.0200(6) Uani 1.00 1 d . . .
C(79) C -0.4017(2) 0.49461(19) 0.15601(19) 0.0197(6) Uani 1.00 1 d . . .
C(80) C -0.2264(2) 0.7667(2) 0.2223(2) 0.0277(7) Uani 1.00 1 d . . .
C(81) C -0.5552(2) 0.5324(2) 0.1019(2) 0.0273(7) Uani 1.00 1 d . . .
B(1) B -0.2403(2) 0.4507(2) 0.2213(2) 0.0169(7) Uani 1.00 1 d . . .
H(1) H 0.4331 -0.0091 0.4179 0.032 Uiso 1.00 1 c R . .
H(2) H 0.4852 0.1108 0.3640 0.030 Uiso 1.00 1 c R . .
H(3) H 0.3876 0.0436 0.1935 0.033 Uiso 1.00 1 c R . .
H(4) H 0.2798 -0.1209 0.1430 0.034 Uiso 1.00 1 c R . .
H(5) H 0.3033 -0.1536 0.2798 0.036 Uiso 1.00 1 c R . .
H(6) H 0.2559 -0.0204 0.5666 0.043 Uiso 1.00 1 c R . .
H(7) H 0.3687 0.0618 0.7176 0.046 Uiso 1.00 1 c R . .
H(8) H 0.5062 0.1865 0.7604 0.046 Uiso 1.00 1 c R . .
H(9) H 0.5349 0.2262 0.6499 0.038 Uiso 1.00 1 c R . .
H(10) H 0.4244 0.1427 0.4981 0.032 Uiso 1.00 1 c R . .
H(11) H 0.0339 -0.0578 0.2725 0.034 Uiso 1.00 1 c R . .
H(12) H -0.1023 -0.0185 0.2768 0.041 Uiso 1.00 1 c R . .
H(13) H -0.0931 0.0856 0.4118 0.045 Uiso 1.00 1 c R . .
H(14) H 0.0532 0.1490 0.5424 0.044 Uiso 1.00 1 c R . .
H(15) H 0.1898 0.1094 0.5402 0.036 Uiso 1.00 1 c R . .
H(16) H 0.0557 -0.1681 0.3211 0.041 Uiso 1.00 1 c R . .
H(17) H 0.0243 -0.3222 0.3000 0.054 Uiso 1.00 1 c R . .
H(18) H 0.1515 -0.3736 0.3553 0.061 Uiso 1.00 1 c R . .
H(19) H 0.3122 -0.2700 0.4346 0.056 Uiso 1.00 1 c R . .
H(20) H 0.3457 -0.1167 0.4535 0.045 Uiso 1.00 1 c R . .
H(21) H 0.1300 0.1339 0.3277 0.024 Uiso 1.00 1 c R . .
H(22) H 0.1517 0.2132 0.2932 0.024 Uiso 1.00 1 c R . .
H(23) H 0.1074 0.1093 0.1498 0.031 Uiso 1.00 1 c R . .
H(24) H 0.0311 0.0556 0.1771 0.031 Uiso 1.00 1 c R . .
H(25) H 0.2254 0.2310 0.4727 0.029 Uiso 1.00 1 c R . .
H(26) H 0.3035 0.3433 0.6232 0.038 Uiso 1.00 1 c R . .
H(27) H 0.4662 0.4349 0.6832 0.044 Uiso 1.00 1 c R . .
H(28) H 0.5552 0.4148 0.5966 0.046 Uiso 1.00 1 c R . .
H(29) H 0.4795 0.3017 0.4473 0.034 Uiso 1.00 1 c R . .
H(30) H 0.4573 0.1963 0.2867 0.029 Uiso 1.00 1 c R . .
H(31) H 0.5132 0.2814 0.2164 0.035 Uiso 1.00 1 c R . .
H(32) H 0.4269 0.3693 0.1634 0.041 Uiso 1.00 1 c R . .
H(33) H 0.2846 0.3735 0.1842 0.037 Uiso 1.00 1 c R . .
H(34) H 0.2280 0.2878 0.2534 0.027 Uiso 1.00 1 c R . .
H(35) H 0.2415 0.1067 0.1090 0.034 Uiso 1.00 1 c R . .
H(36) H 0.2762 0.0903 -0.0149 0.044 Uiso 1.00 1 c R . .
H(37) H 0.2240 -0.0567 -0.1325 0.049 Uiso 1.00 1 c R . .
H(38) H 0.1381 -0.1859 -0.1231 0.057 Uiso 1.00 1 c R . .
H(39) H 0.1037 -0.1704 0.0013 0.046 Uiso 1.00 1 c R . .
H(40) H -0.0562 -0.0779 0.0547 0.040 Uiso 1.00 1 c R . .
H(41) H -0.1902 -0.2137 -0.0077 0.046 Uiso 1.00 1 c R . .
H(42) H -0.1698 -0.3400 0.0235 0.047 Uiso 1.00 1 c R . .
H(43) H -0.0169 -0.3310 0.1155 0.045 Uiso 1.00 1 c R . .
H(44) H 0.1201 -0.1944 0.1799 0.037 Uiso 1.00 1 c R . .
H(45) H -0.3861 0.3223 0.0526 0.025 Uiso 1.00 1 c R . .
H(46) H -0.4556 0.0853 0.0855 0.027 Uiso 1.00 1 c R . .
H(47) H -0.2466 0.3201 0.2945 0.022 Uiso 1.00 1 c R . .
H(48) H -0.3218 0.4420 0.3367 0.023 Uiso 1.00 1 c R . .
H(49) H -0.1051 0.6077 0.5867 0.031 Uiso 1.00 1 c R . .
H(50) H -0.0532 0.5719 0.3645 0.024 Uiso 1.00 1 c R . .
H(51) H -0.0622 0.4170 0.2665 0.024 Uiso 1.00 1 c R . .
H(52) H -0.0147 0.3823 0.0420 0.027 Uiso 1.00 1 c R . .
H(53) H -0.2386 0.4646 0.0667 0.024 Uiso 1.00 1 c R . .
H(54) H -0.1757 0.6252 0.2382 0.022 Uiso 1.00 1 c R . .
H(55) H -0.4187 0.6911 0.1508 0.027 Uiso 1.00 1 c R . .
H(56) H -0.4422 0.4342 0.1411 0.024 Uiso 1.00 1 c R . .

loop_
_atom_site_aniso_label
_atom_site_aniso_U_11
_atom_site_aniso_U_22
_atom_site_aniso_U_33
_atom_site_aniso_U_12
_atom_site_aniso_U_13
_atom_site_aniso_U_23
Fe(1) 0.0213(2) 0.0237(2) 0.0249(2) 0.01434(18) 0.0133(2) 0.01333(18)
P(1) 0.0269(4) 0.0269(4) 0.0322(4) 0.0176(3) 0.0188(3) 0.0192(3)
P(2) 0.0193(4) 0.0226(3) 0.0216(4) 0.0121(3) 0.0116(3) 0.0127(3)
P(3) 0.0202(4) 0.0245(3) 0.0256(4) 0.0102(3) 0.0115(3) 0.0108(3)
F(1) 0.0528(19) 0.165(3) 0.0301(13) -0.0164(18) 0.0207(13) -0.0226(16)
F(2) 0.191(3) 0.0316(13) 0.0581(18) 0.0103(17) -0.070(2) 0.0119(12)
F(3) 0.0332(13) 0.0506(12) 0.0304(11) -0.0070(9) 0.0059(9) 0.0101(9)
F(4) 0.0604(18) 0.122(2) 0.101(2) 0.0678(16) 0.0535(16) 0.0971(18)
F(5) 0.137(2) 0.0397(11) 0.0326(12) 0.0357(13) 0.0427(15) 0.0231(10)
F(6) 0.0532(15) 0.0439(11) 0.0513(13) -0.0062(10) 0.0035(12) 0.0349(10)
F(7) 0.0347(13) 0.0712(14) 0.0351(11) 0.0075(10) 0.0212(10) 0.0242(10)
F(8) 0.0846(19) 0.0544(12) 0.0658(15) 0.0470(12) 0.0574(15) 0.0503(11)
F(9) 0.0605(15) 0.0419(11) 0.0367(11) 0.0273(10) 0.0342(11) 0.0166(9)
F(10) 0.0524(17) 0.109(2) 0.0220(11) -0.0287(15) 0.0034(11) -0.0032(13)
F(11) 0.0278(13) 0.0353(11) 0.0926(19) 0.0129(9) -0.0035(12) 0.0192(11)
F(12) 0.0348(13) 0.0291(10) 0.0563(14) 0.0015(8) -0.0007(10) 0.0183(9)
F(13) 0.0578(16) 0.0802(15) 0.0566(14) 0.0524(13) 0.0306(13) 0.0504(13)
F(14) 0.0262(14) 0.0587(15) 0.121(2) 0.0126(11) -0.0165(15) 0.0282(15)
F(15) 0.0747(19) 0.138(2) 0.0417(13) 0.0907(18) 0.0358(13) 0.0438(14)
F(16) 0.0581(17) 0.137(2) 0.0489(14) 0.0669(16) 0.0444(13) 0.0652(15)
F(17) 0.0707(17) 0.0595(12) 0.0356(11) 0.0445(12) 0.0306(12) 0.0348(10)
F(18) 0.0809(19) 0.0497(13) 0.0211(10) 0.0001(12) 0.0029(12) 0.0105(9)
F(19) 0.0339(13) 0.0262(9) 0.0886(17) 0.0096(8) 0.0320(12) 0.0244(10)
F(20) 0.0585(17) 0.0536(13) 0.0758(17) 0.0048(11) 0.0073(14) 0.0514(13)
F(21) 0.085(2) 0.0240(10) 0.0806(17) 0.0025(10) 0.0636(16) -0.0019(10)
F(22) 0.0216(11) 0.0483(12) 0.0419(12) 0.0075(9) 0.0024(9) 0.0070(10)
F(23) 0.0273(12) 0.0705(14) 0.0670(15) 0.0239(10) 0.0131(11) 0.0536(12)
F(24) 0.0247(11) 0.0848(15) 0.0326(11) 0.0232(10) 0.0181(9) 0.0289(11)
C(1) 0.0243(18) 0.0379(17) 0.0284(17) 0.0231(14) 0.0133(15) 0.0171(14)
C(2) 0.0217(17) 0.0333(16) 0.0300(17) 0.0190(13) 0.0155(14) 0.0154(14)
C(3) 0.0277(19) 0.0344(16) 0.0315(17) 0.0182(14) 0.0202(15) 0.0154(14)
C(4) 0.0302(19) 0.0319(16) 0.0306(18) 0.0217(14) 0.0176(15) 0.0113(14)
C(5) 0.033(2) 0.0317(16) 0.041(2) 0.0246(14) 0.0222(17) 0.0192(15)
C(6) 0.033(2) 0.0329(16) 0.0311(17) 0.0260(14) 0.0183(15) 0.0197(14)
C(7) 0.046(2) 0.0415(19) 0.045(2) 0.0265(17) 0.0305(19) 0.0287(17)
C(8) 0.059(2) 0.056(2) 0.0327(19) 0.042(2) 0.030(2) 0.0316(18)
C(9) 0.046(2) 0.052(2) 0.0316(19) 0.0365(19) 0.0181(18) 0.0200(17)
C(10) 0.034(2) 0.0383(18) 0.0317(18) 0.0250(15) 0.0149(16) 0.0173(15)
C(11) 0.0312(19) 0.0332(16) 0.0312(17) 0.0230(14) 0.0161(15) 0.0208(14)
C(12) 0.0319(19) 0.0263(15) 0.0406(19) 0.0179(13) 0.0264(16) 0.0246(14)
C(13) 0.034(2) 0.0218(14) 0.044(2) 0.0157(13) 0.0261(17) 0.0191(14)
C(14) 0.031(2) 0.0252(16) 0.057(2) 0.0129(14) 0.0243(18) 0.0223(16)
C(15) 0.034(2) 0.0301(17) 0.068(2) 0.0197(15) 0.035(2) 0.0262(17)
C(16) 0.040(2) 0.0303(17) 0.054(2) 0.0174(15) 0.035(2) 0.0182(16)
C(17) 0.037(2) 0.0334(16) 0.041(2) 0.0214(15) 0.0266(17) 0.0249(15)
C(18) 0.036(2) 0.0281(15) 0.0405(19) 0.0203(14) 0.0259(17) 0.0227(14)
C(19) 0.042(2) 0.0336(17) 0.056(2) 0.0217(16) 0.033(2) 0.0332(17)
C(20) 0.044(2) 0.0341(18) 0.069(2) 0.0144(17) 0.029(2) 0.0316(19)
C(21) 0.066(3) 0.0344(19) 0.078(3) 0.026(2) 0.042(2) 0.037(2)
C(22) 0.055(2) 0.042(2) 0.072(2) 0.0318(19) 0.038(2) 0.040(2)
C(23) 0.042(2) 0.0385(18) 0.056(2) 0.0256(16) 0.027(2) 0.0322(18)
C(24) 0.0190(16) 0.0230(14) 0.0287(16) 0.0140(12) 0.0147(13) 0.0139(12)
C(25) 0.0215(17) 0.0289(15) 0.0309(17) 0.0134(13) 0.0113(14) 0.0137(13)
C(26) 0.0250(17) 0.0260(14) 0.0228(15) 0.0158(12) 0.0107(13) 0.0155(12)
C(27) 0.0306(19) 0.0237(14) 0.0275(16) 0.0152(13) 0.0150(15) 0.0155(13)
C(28) 0.052(2) 0.0352(17) 0.0275(17) 0.0287(17) 0.0240(17) 0.0201(14)
C(29) 0.049(2) 0.0377(18) 0.0200(17) 0.0172(17) 0.0103(17) 0.0113(14)
C(30) 0.030(2) 0.0429(19) 0.0313(19) 0.0082(16) 0.0071(16) 0.0123(16)
C(31) 0.0279(19) 0.0353(17) 0.0220(16) 0.0120(14) 0.0109(14) 0.0119(13)
C(32) 0.0196(16) 0.0232(14) 0.0182(14) 0.0072(12) 0.0094(12) 0.0092(12)
C(33) 0.0211(17) 0.0290(15) 0.0302(17) 0.0131(13) 0.0137(14) 0.0161(13)
C(34) 0.0226(18) 0.0340(16) 0.043(2) 0.0126(14) 0.0225(16) 0.0190(15)
C(35) 0.039(2) 0.0360(17) 0.049(2) 0.0157(15) 0.0277(19) 0.0314(16)
C(36) 0.035(2) 0.0314(16) 0.043(2) 0.0165(14) 0.0231(17) 0.0251(15)
C(37) 0.0232(17) 0.0234(14) 0.0295(17) 0.0109(12) 0.0148(14) 0.0144(13)
C(38) 0.0197(17) 0.0354(17) 0.0216(16) 0.0129(13) 0.0079(13) 0.0108(13)
C(39) 0.0259(19) 0.0331(16) 0.0236(16) 0.0103(14) 0.0114(14) 0.0074(13)
C(40) 0.038(2) 0.0417(19) 0.039(2) 0.0149(16) 0.0233(18) 0.0190(16)
C(41) 0.043(2) 0.052(2) 0.0322(19) 0.0158(18) 0.0255(18) 0.0119(17)
C(42) 0.052(2) 0.041(2) 0.039(2) 0.0084(18) 0.027(2) 0.0019(17)
C(43) 0.040(2) 0.0325(17) 0.0343(19) 0.0048(15) 0.0186(18) 0.0053(15)
C(44) 0.0281(19) 0.0260(15) 0.0309(18) 0.0086(13) 0.0185(15) 0.0091(13)
C(45) 0.031(2) 0.0305(16) 0.0319(18) 0.0110(14) 0.0127(16) 0.0078(14)
C(46) 0.029(2) 0.0382(19) 0.038(2) 0.0065(15) 0.0154(17) 0.0056(16)
C(47) 0.038(2) 0.0323(18) 0.040(2) 0.0017(16) 0.0244(19) 0.0043(16)
C(48) 0.043(2) 0.0271(16) 0.051(2) 0.0119(15) 0.033(2) 0.0133(16)
C(49) 0.033(2) 0.0313(16) 0.0374(19) 0.0168(14) 0.0229(17) 0.0140(15)
C(50) 0.0179(16) 0.0215(13) 0.0198(14) 0.0105(11) 0.0106(12) 0.0105(11)
C(51) 0.0237(17) 0.0213(14) 0.0242(15) 0.0108(12) 0.0117(13) 0.0129(12)
C(52) 0.0234(17) 0.0215(14) 0.0223(15) 0.0103(12) 0.0093(14) 0.0068(12)
C(53) 0.0264(18) 0.0167(13) 0.0226(15) 0.0068(12) 0.0107(14) 0.0060(12)
C(54) 0.0228(17) 0.0223(14) 0.0223(15) 0.0136(12) 0.0122(13) 0.0124(12)
C(55) 0.0166(15) 0.0204(13) 0.0201(14) 0.0078(11) 0.0083(12) 0.0099(11)
C(56) 0.053(2) 0.0191(15) 0.0259(18) 0.0051(15) 0.0101(17) 0.0070(14)
C(57) 0.0272(18) 0.0186(14) 0.0262(16) 0.0070(12) 0.0089(14) 0.0100(12)
C(58) 0.0227(16) 0.0157(12) 0.0203(14) 0.0108(11) 0.0105(13) 0.0108(11)
C(59) 0.0214(16) 0.0193(13) 0.0204(15) 0.0102(11) 0.0104(13) 0.0100(11)
C(60) 0.0275(18) 0.0221(14) 0.0190(15) 0.0150(12) 0.0123(13) 0.0109(12)
C(61) 0.038(2) 0.0245(15) 0.0157(14) 0.0150(13) 0.0083(14) 0.0093(12)
C(62) 0.0277(18) 0.0205(14) 0.0164(15) 0.0091(12) 0.0010(13) 0.0062(12)
C(63) 0.0200(16) 0.0220(14) 0.0213(15) 0.0088(11) 0.0093(13) 0.0108(12)
C(64) 0.041(2) 0.0313(16) 0.0260(17) 0.0209(15) 0.0205(16) 0.0147(14)
C(65) 0.034(2) 0.0240(15) 0.0254(17) 0.0088(14) 0.0039(15) 0.0089(13)
C(66) 0.0163(15) 0.0153(12) 0.0189(14) 0.0056(11) 0.0076(12) 0.0066(11)
C(67) 0.0193(16) 0.0222(14) 0.0193(14) 0.0071(11) 0.0084(13) 0.0097(12)
C(68) 0.0205(17) 0.0277(15) 0.0208(15) 0.0135(12) 0.0096(13) 0.0100(12)
C(69) 0.0251(18) 0.0287(15) 0.0226(15) 0.0150(13) 0.0146(14) 0.0121(13)
C(70) 0.0239(17) 0.0246(14) 0.0197(15) 0.0109(12) 0.0115(13) 0.0114(12)
C(71) 0.0149(15) 0.0209(13) 0.0245(15) 0.0078(11) 0.0085(13) 0.0092(12)
C(72) 0.030(2) 0.051(2) 0.0242(17) 0.0265(16) 0.0123(15) 0.0154(16)
C(73) 0.030(2) 0.0375(17) 0.0267(17) 0.0204(15) 0.0178(15) 0.0165(14)
C(74) 0.0176(15) 0.0232(13) 0.0125(13) 0.0073(11) 0.0079(12) 0.0086(11)
C(75) 0.0149(15) 0.0224(13) 0.0182(14) 0.0062(11) 0.0080(12) 0.0097(11)
C(76) 0.0242(17) 0.0197(13) 0.0188(14) 0.0101(12) 0.0108(13) 0.0095(11)
C(77) 0.0277(18) 0.0247(14) 0.0222(15) 0.0161(12) 0.0127(14) 0.0132(12)
C(78) 0.0163(16) 0.0276(15) 0.0199(14) 0.0101(12) 0.0087(12) 0.0119(12)
C(79) 0.0198(16) 0.0224(14) 0.0164(14) 0.0073(11) 0.0073(12) 0.0077(11)
C(80) 0.029(2) 0.0247(15) 0.0349(18) 0.0137(13) 0.0166(16) 0.0134(14)
C(81) 0.0242(18) 0.0391(18) 0.0260(17) 0.0158(14) 0.0098(14) 0.0202(14)
B(1) 0.0177(18) 0.0201(15) 0.0165(15) 0.0084(13) 0.0085(14) 0.0097(13)

loop_
_atom_type_symbol
_atom_type_description
_atom_type_scat_dispersion_real
_atom_type_scat_dispersion_imag
_atom_type_scat_source
C C 0.003 0.002
;
International Tables for Crystallography
(1992, Vol. C, Tables 4.2.6.8 and 6.1.1.4)
;
H H 0.000 0.000
;
International Tables for Crystallography
(1992, Vol. C, Table 6.1.1.4)
;
B B 0.001 0.001
;
International Tables for Crystallography
(1992, Vol. C, Tables 4.2.6.8 and 6.1.1.4)
;
F F 0.017 0.010
;
International Tables for Crystallography
(1992, Vol. C, Tables 4.2.6.8 and 6.1.1.4)
;
Fe Fe 0.346 0.844
;
International Tables for Crystallography
(1992, Vol. C, Tables 4.2.6.8 and 6.1.1.4)
;
P P 0.102 0.094
;
International Tables for Crystallography
(1992, Vol. C, Tables 4.2.6.8 and 6.1.1.4)
;

loop_
_geom_angle_atom_site_label_1
_geom_angle_atom_site_label_2
_geom_angle_atom_site_label_3
_geom_angle
_geom_angle_publ_flag
_geom_angle_site_symmetry_1
_geom_angle_site_symmetry_2
_geom_angle_site_symmetry_3
P(1) Fe(1) P(2) 95.85(3) yes . . .
P(1) Fe(1) P(3) 105.10(4) yes . . .
P(1) Fe(1) C(1) 86.15(12) yes . . .
P(1) Fe(1) C(2) 117.82(11) yes . . .
P(1) Fe(1) C(3) 152.06(11) yes . . .
P(1) Fe(1) C(4) 126.52(11) yes . . .
P(1) Fe(1) C(5) 90.80(12) yes . . .
P(2) Fe(1) P(3) 83.60(3) yes . . .
P(2) Fe(1) C(1) 123.23(7) yes . . .
P(2) Fe(1) C(2) 95.53(9) yes . . .
P(2) Fe(1) C(3) 101.92(10) yes . . .
P(2) Fe(1) C(4) 137.61(12) yes . . .
P(2) Fe(1) C(5) 161.37(9) yes . . .
P(3) Fe(1) C(1) 150.26(8) yes . . .
P(3) Fe(1) C(2) 136.88(11) yes . . .
P(3) Fe(1) C(3) 98.21(9) yes . . .
P(3) Fe(1) C(4) 86.31(9) yes . . .
P(3) Fe(1) C(5) 111.45(7) yes . . .
C(1) Fe(1) C(2) 39.00(15) yes . . .
C(1) Fe(1) C(3) 66.10(15) yes . . .
C(1) Fe(1) C(4) 65.40(13) yes . . .
C(1) Fe(1) C(5) 39.78(10) yes . . .
C(2) Fe(1) C(3) 39.59(12) yes . . .
C(2) Fe(1) C(4) 65.55(12) yes . . .
C(2) Fe(1) C(5) 66.06(13) yes . . .
C(3) Fe(1) C(4) 39.32(12) yes . . .
C(3) Fe(1) C(5) 66.10(16) yes . . .
C(4) Fe(1) C(5) 38.59(16) yes . . .
Fe(1) P(1) C(6) 115.35(14) yes . . .
Fe(1) P(1) C(12) 120.54(14) yes . . .
Fe(1) P(1) C(18) 114.77(14) yes . . .
C(6) P(1) C(12) 101.94(17) yes . . .
C(6) P(1) C(18) 98.93(16) yes . . .
C(12) P(1) C(18) 102.23(18) yes . . .
Fe(1) P(2) C(24) 105.21(9) yes . . .
Fe(1) P(2) C(26) 124.31(12) yes . . .
Fe(1) P(2) C(32) 119.28(11) yes . . .
C(24) P(2) C(26) 103.65(15) yes . . .
C(24) P(2) C(32) 103.13(16) yes . . .
C(26) P(2) C(32) 98.64(14) yes . . .
Fe(1) P(3) C(25) 110.99(8) yes . . .
Fe(1) P(3) C(38) 114.19(11) yes . . .
Fe(1) P(3) C(44) 122.31(13) yes . . .
C(25) P(3) C(38) 103.11(17) yes . . .
C(25) P(3) C(44) 105.11(16) yes . . .
C(38) P(3) C(44) 98.92(15) yes . . .
Fe(1) C(1) C(2) 70.2(2) yes . . .
Fe(1) C(1) C(5) 70.5(2) yes . . .
C(2) C(1) C(5) 108.0(3) yes . . .
Fe(1) C(2) C(1) 70.8(2) yes . . .
Fe(1) C(2) C(3) 70.2(2) yes . . .
C(1) C(2) C(3) 108.5(2) yes . . .
Fe(1) C(3) C(2) 70.2(2) yes . . .
Fe(1) C(3) C(4) 71.0(2) yes . . .
C(2) C(3) C(4) 106.9(3) yes . . .
Fe(1) C(4) C(3) 69.7(2) yes . . .
Fe(1) C(4) C(5) 70.8(2) yes . . .
C(3) C(4) C(5) 109.5(2) yes . . .
Fe(1) C(5) C(1) 69.7(2) yes . . .
Fe(1) C(5) C(4) 70.6(2) yes . . .
C(1) C(5) C(4) 107.1(3) yes . . .
P(1) C(6) C(7) 120.7(2) yes . . .
P(1) C(6) C(11) 121.3(3) yes . . .
C(7) C(6) C(11) 118.0(2) yes . . .
C(6) C(7) C(8) 120.4(3) yes . . .
C(7) C(8) C(9) 120.9(4) yes . . .
C(8) C(9) C(10) 119.4(3) yes . . .
C(9) C(10) C(11) 120.0(3) yes . . .
C(6) C(11) C(10) 121.2(3) yes . . .
P(1) C(12) C(13) 119.2(2) yes . . .
P(1) C(12) C(17) 122.7(2) yes . . .
C(13) C(12) C(17) 118.1(3) yes . . .
C(12) C(13) C(14) 121.0(3) yes . . .
C(13) C(14) C(15) 120.3(3) yes . . .
C(14) C(15) C(16) 119.1(4) yes . . .
C(15) C(16) C(17) 121.3(3) yes . . .
C(12) C(17) C(16) 120.2(3) yes . . .
P(1) C(18) C(19) 121.9(3) yes . . .
P(1) C(18) C(23) 119.8(2) yes . . .
C(19) C(18) C(23) 118.3(3) yes . . .
C(18) C(19) C(20) 120.0(3) yes . . .
C(19) C(20) C(21) 121.0(3) yes . . .
C(20) C(21) C(22) 119.6(3) yes . . .
C(21) C(22) C(23) 120.0(4) yes . . .
C(18) C(23) C(22) 121.1(3) yes . . .
P(2) C(24) C(25) 109.4(2) yes . . .
P(3) C(25) C(24) 110.2(2) yes . . .
P(2) C(26) C(27) 121.6(2) yes . . .
P(2) C(26) C(31) 119.3(3) yes . . .
C(27) C(26) C(31) 119.1(2) yes . . .
C(26) C(27) C(28) 120.3(3) yes . . .
C(27) C(28) C(29) 119.9(4) yes . . .
C(28) C(29) C(30) 120.8(2) yes . . .
C(29) C(30) C(31) 119.8(3) yes . . .
C(26) C(31) C(30) 120.1(3) yes . . .
P(2) C(32) C(33) 122.0(2) yes . . .
P(2) C(32) C(37) 120.2(2) yes . . .
C(33) C(32) C(37) 117.7(3) yes . . .
C(32) C(33) C(34) 120.8(3) yes . . .
C(33) C(34) C(35) 120.7(3) yes . . .
C(34) C(35) C(36) 119.1(4) yes . . .
C(35) C(36) C(37) 120.2(3) yes . . .
C(32) C(37) C(36) 121.4(3) yes . . .
P(3) C(38) C(39) 121.0(2) yes . . .
P(3) C(38) C(43) 121.5(3) yes . . .
C(39) C(38) C(43) 117.3(3) yes . . .
C(38) C(39) C(40) 121.8(2) yes . . .
C(39) C(40) C(41) 120.1(3) yes . . .
C(40) C(41) C(42) 119.2(4) yes . . .
C(41) C(42) C(43) 120.8(3) yes . . .
C(38) C(43) C(42) 120.8(3) yes . . .
P(3) C(44) C(45) 120.9(2) yes . . .
P(3) C(44) C(49) 119.3(2) yes . . .
C(45) C(44) C(49) 119.8(2) yes . . .
C(44) C(45) C(46) 120.4(3) yes . . .
C(45) C(46) C(47) 120.0(3) yes . . .
C(46) C(47) C(48) 119.9(3) yes . . .
C(47) C(48) C(49) 121.0(3) yes . . .
C(44) C(49) C(48) 118.8(3) yes . . .
C(51) C(50) C(55) 115.4(2) yes . . .
C(51) C(50) B(1) 121.6(3) yes . . .
C(55) C(50) B(1) 122.7(2) yes . . .
C(50) C(51) C(52) 121.9(3) yes . . .
C(51) C(52) C(53) 121.6(2) yes . . .
C(51) C(52) C(56) 118.6(3) yes . . .
C(53) C(52) C(56) 119.8(2) yes . . .
C(52) C(53) C(54) 117.5(2) yes . . .
C(53) C(54) C(55) 120.7(3) yes . . .
C(53) C(54) C(57) 120.5(2) yes . . .
C(55) C(54) C(57) 118.8(2) yes . . .
C(50) C(55) C(54) 122.8(2) yes . . .
F(1) C(56) F(2) 106.5(4) yes . . .
F(1) C(56) F(3) 103.9(2) yes . . .
F(1) C(56) C(52) 112.5(3) yes . . .
F(2) C(56) F(3) 105.9(3) yes . . .
F(2) C(56) C(52) 114.0(2) yes . . .
F(3) C(56) C(52) 113.3(3) yes . . .
F(4) C(57) F(5) 106.3(2) yes . . .
F(4) C(57) F(6) 106.0(2) yes . . .
F(4) C(57) C(54) 113.3(3) yes . . .
F(5) C(57) F(6) 105.2(3) yes . . .
F(5) C(57) C(54) 112.5(2) yes . . .
F(6) C(57) C(54) 112.8(2) yes . . .
C(59) C(58) C(63) 116.1(2) yes . . .
C(59) C(58) B(1) 118.3(2) yes . . .
C(63) C(58) B(1) 125.4(3) yes . . .
C(58) C(59) C(60) 122.8(2) yes . . .
C(59) C(60) C(61) 119.6(3) yes . . .
C(59) C(60) C(64) 120.3(2) yes . . .
C(61) C(60) C(64) 120.0(2) yes . . .
C(60) C(61) C(62) 119.0(2) yes . . .
C(61) C(62) C(63) 120.9(2) yes . . .
C(61) C(62) C(65) 120.7(2) yes . . .
C(63) C(62) C(65) 118.4(3) yes . . .
C(58) C(63) C(62) 121.5(3) yes . . .
F(7) C(64) F(8) 105.5(2) yes . . .
F(7) C(64) F(9) 106.2(3) yes . . .
F(7) C(64) C(60) 113.9(3) yes . . .
F(8) C(64) F(9) 105.2(3) yes . . .
F(8) C(64) C(60) 112.0(3) yes . . .
F(9) C(64) C(60) 113.2(2) yes . . .
F(10) C(65) F(11) 106.7(3) yes . . .
F(10) C(65) F(12) 106.7(2) yes . . .
F(10) C(65) C(62) 113.3(3) yes . . .
F(11) C(65) F(12) 104.0(3) yes . . .
F(11) C(65) C(62) 112.5(2) yes . . .
F(12) C(65) C(62) 112.9(3) yes . . .
C(67) C(66) C(71) 115.7(3) yes . . .
C(67) C(66) B(1) 123.1(3) yes . . .
C(71) C(66) B(1) 120.2(2) yes . . .
C(66) C(67) C(68) 122.0(3) yes . . .
C(67) C(68) C(69) 120.7(3) yes . . .
C(67) C(68) C(72) 120.2(3) yes . . .
C(69) C(68) C(72) 119.2(3) yes . . .
C(68) C(69) C(70) 118.4(3) yes . . .
C(69) C(70) C(71) 120.5(3) yes . . .
C(69) C(70) C(73) 120.0(3) yes . . .
C(71) C(70) C(73) 119.4(3) yes . . .
C(66) C(71) C(70) 122.6(3) yes . . .
F(13) C(72) F(14) 105.2(3) yes . . .
F(13) C(72) F(15) 103.2(3) yes . . .
F(13) C(72) C(68) 113.0(3) yes . . .
F(14) C(72) F(15) 108.1(3) yes . . .
F(14) C(72) C(68) 113.5(3) yes . . .
F(15) C(72) C(68) 113.0(2) yes . . .
F(16) C(73) F(17) 105.9(3) yes . . .
F(16) C(73) F(18) 105.7(2) yes . . .
F(16) C(73) C(70) 113.4(3) yes . . .
F(17) C(73) F(18) 105.8(2) yes . . .
F(17) C(73) C(70) 113.4(2) yes . . .
F(18) C(73) C(70) 112.0(3) yes . . .
C(75) C(74) C(79) 115.8(3) yes . . .
C(75) C(74) B(1) 117.0(2) yes . . .
C(79) C(74) B(1) 126.9(2) yes . . .
C(74) C(75) C(76) 122.0(2) yes . . .
C(75) C(76) C(77) 121.2(2) yes . . .
C(75) C(76) C(80) 120.3(2) yes . . .
C(77) C(76) C(80) 118.6(3) yes . . .
C(76) C(77) C(78) 118.3(3) yes . . .
C(77) C(78) C(79) 120.2(3) yes . . .
C(77) C(78) C(81) 119.2(3) yes . . .
C(79) C(78) C(81) 120.7(2) yes . . .
C(74) C(79) C(78) 122.5(2) yes . . .
F(19) C(80) F(20) 105.1(3) yes . . .
F(19) C(80) F(21) 106.0(2) yes . . .
F(19) C(80) C(76) 113.5(3) yes . . .
F(20) C(80) F(21) 106.2(3) yes . . .
F(20) C(80) C(76) 112.8(2) yes . . .
F(21) C(80) C(76) 112.6(3) yes . . .
F(22) C(81) F(23) 106.1(2) yes . . .
F(22) C(81) F(24) 104.6(2) yes . . .
F(22) C(81) C(78) 112.7(3) yes . . .
F(23) C(81) F(24) 107.2(3) yes . . .
F(23) C(81) C(78) 112.6(3) yes . . .
F(24) C(81) C(78) 113.1(2) yes . . .
C(50) B(1) C(58) 109.5(2) yes . . .
C(50) B(1) C(66) 102.4(2) yes . . .
C(50) B(1) C(74) 114.6(2) yes . . .
C(58) B(1) C(66) 116.6(2) yes . . .
C(58) B(1) C(74) 104.0(2) yes . . .
C(66) B(1) C(74) 110.2(3) yes . . .
Fe(1) C(1) H(1) 124.8 no . . .
C(2) C(1) H(1) 126.0 no . . .
C(5) C(1) H(1) 126.0 no . . .
Fe(1) C(2) H(2) 124.9 no . . .
C(1) C(2) H(2) 125.7 no . . .
C(3) C(2) H(2) 125.7 no . . .
Fe(1) C(3) H(3) 123.9 no . . .
C(2) C(3) H(3) 126.5 no . . .
C(4) C(3) H(3) 126.5 no . . .
Fe(1) C(4) H(4) 125.8 no . . .
C(3) C(4) H(4) 125.3 no . . .
C(5) C(4) H(4) 125.3 no . . .
Fe(1) C(5) H(5) 124.9 no . . .
C(1) C(5) H(5) 126.5 no . . .
C(4) C(5) H(5) 126.5 no . . .
C(6) C(7) H(6) 119.8 no . . .
C(8) C(7) H(6) 119.8 no . . .
C(7) C(8) H(7) 119.5 no . . .
C(9) C(8) H(7) 119.5 no . . .
C(8) C(9) H(8) 120.3 no . . .
C(10) C(9) H(8) 120.3 no . . .
C(9) C(10) H(9) 120.0 no . . .
C(11) C(10) H(9) 120.0 no . . .
C(6) C(11) H(10) 119.4 no . . .
C(10) C(11) H(10) 119.4 no . . .
C(12) C(13) H(11) 119.5 no . . .
C(14) C(13) H(11) 119.5 no . . .
C(13) C(14) H(12) 119.8 no . . .
C(15) C(14) H(12) 119.9 no . . .
C(14) C(15) H(13) 120.5 no . . .
C(16) C(15) H(13) 120.5 no . . .
C(15) C(16) H(14) 119.4 no . . .
C(17) C(16) H(14) 119.4 no . . .
C(12) C(17) H(15) 119.9 no . . .
C(16) C(17) H(15) 119.9 no . . .
C(18) C(19) H(16) 120.0 no . . .
C(20) C(19) H(16) 120.0 no . . .
C(19) C(20) H(17) 119.5 no . . .
C(21) C(20) H(17) 119.5 no . . .
C(20) C(21) H(18) 120.2 no . . .
C(22) C(21) H(18) 120.2 no . . .
C(21) C(22) H(19) 120.0 no . . .
C(23) C(22) H(19) 120.0 no . . .
C(18) C(23) H(20) 119.5 no . . .
C(22) C(23) H(20) 119.5 no . . .
P(2) C(24) H(21) 109.8 no . . .
P(2) C(24) H(22) 109.8 no . . .
C(25) C(24) H(21) 109.8 no . . .
C(25) C(24) H(22) 109.8 no . . .
H(21) C(24) H(22) 108.2 no . . .
P(3) C(25) H(23) 109.6 no . . .
P(3) C(25) H(24) 109.6 no . . .
C(24) C(25) H(23) 109.6 no . . .
C(24) C(25) H(24) 109.6 no . . .
H(23) C(25) H(24) 108.1 no . . .
C(26) C(27) H(25) 119.8 no . . .
C(28) C(27) H(25) 119.8 no . . .
C(27) C(28) H(26) 120.0 no . . .
C(29) C(28) H(26) 120.0 no . . .
C(28) C(29) H(27) 119.6 no . . .
C(30) C(29) H(27) 119.6 no . . .
C(29) C(30) H(28) 120.1 no . . .
C(31) C(30) H(28) 120.1 no . . .
C(26) C(31) H(29) 119.9 no . . .
C(30) C(31) H(29) 119.9 no . . .
C(32) C(33) H(30) 119.6 no . . .
C(34) C(33) H(30) 119.6 no . . .
C(33) C(34) H(31) 119.7 no . . .
C(35) C(34) H(31) 119.7 no . . .
C(34) C(35) H(32) 120.4 no . . .
C(36) C(35) H(32) 120.4 no . . .
C(35) C(36) H(33) 119.9 no . . .
C(37) C(36) H(33) 119.9 no . . .
C(32) C(37) H(34) 119.3 no . . .
C(36) C(37) H(34) 119.3 no . . .
C(38) C(39) H(35) 119.1 no . . .
C(40) C(39) H(35) 119.1 no . . .
C(39) C(40) H(36) 119.9 no . . .
C(41) C(40) H(36) 119.9 no . . .
C(40) C(41) H(37) 120.4 no . . .
C(42) C(41) H(37) 120.4 no . . .
C(41) C(42) H(38) 119.6 no . . .
C(43) C(42) H(38) 119.6 no . . .
C(38) C(43) H(39) 119.6 no . . .
C(42) C(43) H(39) 119.6 no . . .
C(44) C(45) H(40) 119.8 no . . .
C(46) C(45) H(40) 119.8 no . . .
C(45) C(46) H(41) 120.0 no . . .
C(47) C(46) H(41) 120.0 no . . .
C(46) C(47) H(42) 120.0 no . . .
C(48) C(47) H(42) 120.0 no . . .
C(47) C(48) H(43) 119.5 no . . .
C(49) C(48) H(43) 119.5 no . . .
C(44) C(49) H(44) 120.6 no . . .
C(48) C(49) H(44) 120.6 no . . .
C(50) C(51) H(45) 119.0 no . . .
C(52) C(51) H(45) 119.0 no . . .
C(52) C(53) H(46) 121.2 no . . .
C(54) C(53) H(46) 121.2 no . . .
C(50) C(55) H(47) 118.6 no . . .
C(54) C(55) H(47) 118.6 no . . .
C(58) C(59) H(48) 118.6 no . . .
C(60) C(59) H(48) 118.6 no . . .
C(60) C(61) H(49) 120.5 no . . .
C(62) C(61) H(49) 120.5 no . . .
C(58) C(63) H(50) 119.2 no . . .
C(62) C(63) H(50) 119.2 no . . .
C(66) C(67) H(51) 119.0 no . . .
C(68) C(67) H(51) 119.0 no . . .
C(68) C(69) H(52) 120.8 no . . .
C(70) C(69) H(52) 120.8 no . . .
C(66) C(71) H(53) 118.7 no . . .
C(70) C(71) H(53) 118.7 no . . .
C(74) C(75) H(54) 119.0 no . . .
C(76) C(75) H(54) 119.0 no . . .
C(76) C(77) H(55) 120.9 no . . .
C(78) C(77) H(55) 120.9 no . . .
C(74) C(79) H(56) 118.7 no . . .
C(78) C(79) H(56) 118.7 no . . .

loop_
_geom_bond_atom_site_label_1
_geom_bond_atom_site_label_2
_geom_bond_distance
_geom_bond_publ_flag
_geom_bond_site_symmetry_1
_geom_bond_site_symmetry_2
Fe(1) P(1) 2.2918(13) yes . .
Fe(1) P(2) 2.2546(9) yes . .
Fe(1) P(3) 2.2268(9) yes . .
Fe(1) C(1) 2.103(3) yes . .
Fe(1) C(2) 2.096(3) yes . .
Fe(1) C(3) 2.095(4) yes . .
Fe(1) C(4) 2.112(3) yes . .
Fe(1) C(5) 2.114(4) yes . .
P(1) C(6) 1.845(2) yes . .
P(1) C(12) 1.845(4) yes . .
P(1) C(18) 1.854(3) yes . .
P(2) C(24) 1.838(3) yes . .
P(2) C(26) 1.834(2) yes . .
P(2) C(32) 1.841(4) yes . .
P(3) C(25) 1.862(3) yes . .
P(3) C(38) 1.847(4) yes . .
P(3) C(44) 1.837(3) yes . .
F(3) C(56) 1.330(4) yes . .
F(4) C(57) 1.317(5) yes . .
F(5) C(57) 1.319(4) yes . .
F(6) C(57) 1.329(3) yes . .
F(7) C(64) 1.339(3) yes . .
F(8) C(64) 1.349(4) yes . .
F(9) C(64) 1.341(4) yes . .
F(10) C(65) 1.321(4) yes . .
F(11) C(65) 1.338(5) yes . .
F(12) C(65) 1.321(4) yes . .
F(13) C(72) 1.351(5) yes . .
F(14) C(72) 1.299(3) yes . .
F(15) C(72) 1.328(5) yes . .
F(16) C(73) 1.334(5) yes . .
F(17) C(73) 1.327(4) yes . .
F(18) C(73) 1.326(3) yes . .
F(19) C(80) 1.322(4) yes . .
F(20) C(80) 1.328(5) yes . .
F(21) C(80) 1.325(4) yes . .
F(22) C(81) 1.346(3) yes . .
F(23) C(81) 1.332(4) yes . .
F(24) C(81) 1.330(5) yes . .
C(1) C(2) 1.401(5) yes . .
C(1) C(5) 1.435(3) yes . .
C(2) C(3) 1.419(4) yes . .
C(3) C(4) 1.416(4) yes . .
C(4) C(5) 1.396(6) yes . .
C(6) C(7) 1.401(6) yes . .
C(6) C(11) 1.390(4) yes . .
C(7) C(8) 1.388(4) yes . .
C(8) C(9) 1.376(5) yes . .
C(9) C(10) 1.384(6) yes . .
C(10) C(11) 1.389(4) yes . .
C(12) C(13) 1.402(4) yes . .
C(12) C(17) 1.394(5) yes . .
C(13) C(14) 1.387(6) yes . .
C(14) C(15) 1.380(5) yes . .
C(15) C(16) 1.382(4) yes . .
C(16) C(17) 1.387(6) yes . .
C(18) C(19) 1.391(4) yes . .
C(18) C(23) 1.394(6) yes . .
C(19) C(20) 1.391(5) yes . .
C(20) C(21) 1.375(7) yes . .
C(21) C(22) 1.375(5) yes . .
C(22) C(23) 1.387(5) yes . .
C(24) C(25) 1.529(3) yes . .
C(26) C(27) 1.380(6) yes . .
C(26) C(31) 1.406(4) yes . .
C(27) C(28) 1.401(3) yes . .
C(28) C(29) 1.366(5) yes . .
C(29) C(30) 1.383(6) yes . .
C(30) C(31) 1.388(4) yes . .
C(32) C(33) 1.394(5) yes . .
C(32) C(37) 1.396(5) yes . .
C(33) C(34) 1.385(5) yes . .
C(34) C(35) 1.383(5) yes . .
C(35) C(36) 1.387(6) yes . .
C(36) C(37) 1.381(6) yes . .
C(38) C(39) 1.393(5) yes . .
C(38) C(43) 1.403(4) yes . .
C(39) C(40) 1.378(6) yes . .
C(40) C(41) 1.389(4) yes . .
C(41) C(42) 1.377(6) yes . .
C(42) C(43) 1.384(7) yes . .
C(44) C(45) 1.390(4) yes . .
C(44) C(49) 1.391(5) yes . .
C(45) C(46) 1.385(4) yes . .
C(46) C(47) 1.387(6) yes . .
C(47) C(48) 1.364(5) yes . .
C(48) C(49) 1.409(4) yes . .
C(50) C(51) 1.400(3) yes . .
C(50) C(55) 1.400(5) yes . .
C(50) B(1) 1.644(4) yes . .
C(51) C(52) 1.391(3) yes . .
C(52) C(53) 1.380(5) yes . .
C(52) C(56) 1.499(4) yes . .
C(53) C(54) 1.393(3) yes . .
C(54) C(55) 1.386(3) yes . .
C(54) C(57) 1.494(5) yes . .
C(58) C(59) 1.401(5) yes . .
C(58) C(63) 1.396(3) yes . .
C(58) B(1) 1.636(4) yes . .
C(59) C(60) 1.392(4) yes . .
C(60) C(61) 1.391(3) yes . .
C(60) C(64) 1.480(6) yes . .
C(61) C(62) 1.375(6) yes . .
C(62) C(63) 1.402(4) yes . .
C(62) C(65) 1.497(4) yes . .
C(66) C(67) 1.395(4) yes . .
C(66) C(71) 1.403(4) yes . .
C(66) B(1) 1.634(5) yes . .
C(67) C(68) 1.396(5) yes . .
C(68) C(69) 1.387(5) yes . .
C(68) C(72) 1.489(5) yes . .
C(69) C(70) 1.380(5) yes . .
C(70) C(71) 1.386(5) yes . .
C(70) C(73) 1.494(5) yes . .
C(74) C(75) 1.410(4) yes . .
C(74) C(79) 1.384(4) yes . .
C(74) B(1) 1.642(5) yes . .
C(75) C(76) 1.382(4) yes . .
C(76) C(77) 1.382(4) yes . .
C(76) C(80) 1.497(4) yes . .
C(77) C(78) 1.388(4) yes . .
C(78) C(79) 1.403(5) yes . .
C(78) C(81) 1.492(4) yes . .
C(1) H(1) 0.950 no . .
C(2) H(2) 0.950 no . .
C(3) H(3) 0.950 no . .
C(4) H(4) 0.950 no . .
C(5) H(5) 0.950 no . .
C(7) H(6) 0.950 no . .
C(8) H(7) 0.950 no . .
C(9) H(8) 0.950 no . .
C(10) H(9) 0.950 no . .
C(11) H(10) 0.950 no . .
C(13) H(11) 0.950 no . .
C(14) H(12) 0.950 no . .
C(15) H(13) 0.950 no . .
C(16) H(14) 0.950 no . .
C(17) H(15) 0.950 no . .
C(19) H(16) 0.950 no . .
C(20) H(17) 0.950 no . .
C(21) H(18) 0.950 no . .
C(22) H(19) 0.950 no . .
C(23) H(20) 0.950 no . .
C(24) H(21) 0.990 no . .
C(24) H(22) 0.990 no . .
C(25) H(23) 0.990 no . .
C(25) H(24) 0.990 no . .
C(27) H(25) 0.950 no . .
C(28) H(26) 0.950 no . .
C(29) H(27) 0.950 no . .
C(30) H(28) 0.950 no . .
C(31) H(29) 0.950 no . .
C(33) H(30) 0.950 no . .
C(34) H(31) 0.950 no . .
C(35) H(32) 0.950 no . .
C(36) H(33) 0.950 no . .
C(37) H(34) 0.950 no . .
C(39) H(35) 0.950 no . .
C(40) H(36) 0.950 no . .
C(41) H(37) 0.950 no . .
C(42) H(38) 0.950 no . .
C(43) H(39) 0.950 no . .
C(45) H(40) 0.950 no . .
C(46) H(41) 0.950 no . .
C(47) H(42) 0.950 no . .
C(48) H(43) 0.950 no . .
C(49) H(44) 0.950 no . .
C(51) H(45) 0.950 no . .
C(53) H(46) 0.950 no . .
C(55) H(47) 0.950 no . .
C(59) H(48) 0.950 no . .
C(61) H(49) 0.950 no . .
C(63) H(50) 0.950 no . .
C(67) H(51) 0.950 no . .
C(69) H(52) 0.950 no . .
C(71) H(53) 0.950 no . .
C(75) H(54) 0.950 no . .
C(77) H(55) 0.950 no . .
C(79) H(56) 0.950 no . .

loop_
_geom_torsion_atom_site_label_1
_geom_torsion_atom_site_label_2
_geom_torsion_atom_site_label_3
_geom_torsion_atom_site_label_4
_geom_torsion
_geom_torsion_publ_flag
_geom_torsion_site_symmetry_1
_geom_torsion_site_symmetry_2
_geom_torsion_site_symmetry_3
_geom_torsion_site_symmetry_4
P(1) Fe(1) P(2) C(24) -70.06(12) ? . . . .
P(1) Fe(1) P(2) C(26) 48.73(16) ? . . . .
P(1) Fe(1) P(2) C(32) 174.96(10) ? . . . .
P(2) Fe(1) P(1) C(6) -73.67(14) ? . . . .
P(2) Fe(1) P(1) C(12) 49.38(9) ? . . . .
P(2) Fe(1) P(1) C(18) 172.28(12) ? . . . .
P(1) Fe(1) P(3) C(25) 77.12(14) ? . . . .
P(1) Fe(1) P(3) C(38) -166.86(12) ? . . . .
P(1) Fe(1) P(3) C(44) -47.83(16) ? . . . .
P(3) Fe(1) P(1) C(6) -158.60(13) ? . . . .
P(3) Fe(1) P(1) C(12) -35.55(9) ? . . . .
P(3) Fe(1) P(1) C(18) 87.35(13) ? . . . .
P(1) Fe(1) C(1) C(2) -145.72(17) ? . . . .
P(1) Fe(1) C(1) C(5) 95.9(2) ? . . . .
C(1) Fe(1) P(1) C(6) 49.37(15) ? . . . .
C(1) Fe(1) P(1) C(12) 172.41(11) ? . . . .
C(1) Fe(1) P(1) C(18) -64.69(14) ? . . . .
P(1) Fe(1) C(2) C(1) 39.45(19) ? . . . .
P(1) Fe(1) C(2) C(3) 158.35(17) ? . . . .
C(2) Fe(1) P(1) C(6) 25.74(17) ? . . . .
C(2) Fe(1) P(1) C(12) 148.79(13) ? . . . .
C(2) Fe(1) P(1) C(18) -88.31(16) ? . . . .
P(1) Fe(1) C(3) C(2) -44.2(2) ? . . . .
P(1) Fe(1) C(3) C(4) 72.7(2) ? . . . .
C(3) Fe(1) P(1) C(6) 55.9(2) ? . . . .
C(3) Fe(1) P(1) C(12) 178.91(17) ? . . . .
C(3) Fe(1) P(1) C(18) -58.2(2) ? . . . .
P(1) Fe(1) C(4) C(3) -146.19(17) ? . . . .
P(1) Fe(1) C(4) C(5) -25.9(2) ? . . . .
C(4) Fe(1) P(1) C(6) 104.69(17) ? . . . .
C(4) Fe(1) P(1) C(12) -132.26(14) ? . . . .
C(4) Fe(1) P(1) C(18) -9.36(17) ? . . . .
P(1) Fe(1) C(5) C(1) -83.0(2) ? . . . .
P(1) Fe(1) C(5) C(4) 159.48(17) ? . . . .
C(5) Fe(1) P(1) C(6) 88.90(15) ? . . . .
C(5) Fe(1) P(1) C(12) -148.05(11) ? . . . .
C(5) Fe(1) P(1) C(18) -25.15(14) ? . . . .
P(2) Fe(1) P(3) C(25) -17.23(14) ? . . . .
P(2) Fe(1) P(3) C(38) 98.79(12) ? . . . .
P(2) Fe(1) P(3) C(44) -142.19(16) ? . . . .
P(3) Fe(1) P(2) C(24) 34.54(12) ? . . . .
P(3) Fe(1) P(2) C(26) 153.33(16) ? . . . .
P(3) Fe(1) P(2) C(32) -80.44(10) ? . . . .
P(2) Fe(1) C(1) C(2) -51.2(2) ? . . . .
P(2) Fe(1) C(1) C(5) -169.6(2) ? . . . .
C(1) Fe(1) P(2) C(24) -159.28(18) ? . . . .
C(1) Fe(1) P(2) C(26) -40.5(2) ? . . . .
C(1) Fe(1) P(2) C(32) 85.74(17) ? . . . .
P(2) Fe(1) C(2) C(1) 139.05(17) ? . . . .
P(2) Fe(1) C(2) C(3) -102.05(19) ? . . . .
C(2) Fe(1) P(2) C(24) 171.18(16) ? . . . .
C(2) Fe(1) P(2) C(26) -70.03(19) ? . . . .
C(2) Fe(1) P(2) C(32) 56.20(15) ? . . . .
P(2) Fe(1) C(3) C(2) 84.2(2) ? . . . .
P(2) Fe(1) C(3) C(4) -158.96(19) ? . . . .
C(3) Fe(1) P(2) C(24) 131.62(15) ? . . . .
C(3) Fe(1) P(2) C(26) -109.60(18) ? . . . .
C(3) Fe(1) P(2) C(32) 16.63(13) ? . . . .
P(2) Fe(1) C(4) C(3) 31.4(2) ? . . . .
P(2) Fe(1) C(4) C(5) 151.72(16) ? . . . .
C(4) Fe(1) P(2) C(24) 111.90(18) ? . . . .
C(4) Fe(1) P(2) C(26) -129.3(2) ? . . . .
C(4) Fe(1) P(2) C(32) -3.08(17) ? . . . .
P(2) Fe(1) C(5) C(1) 28.1(5) ? . . . .
P(2) Fe(1) C(5) C(4) -89.4(3) ? . . . .
C(5) Fe(1) P(2) C(24) 179.6(3) ? . . . .
C(5) Fe(1) P(2) C(26) -61.6(4) ? . . . .
C(5) Fe(1) P(2) C(32) 64.6(3) ? . . . .
P(3) Fe(1) C(1) C(2) 100.2(2) ? . . . .
P(3) Fe(1) C(1) C(5) -18.2(3) ? . . . .
C(1) Fe(1) P(3) C(25) -173.5(2) ? . . . .
C(1) Fe(1) P(3) C(38) -57.5(2) ? . . . .
C(1) Fe(1) P(3) C(44) 61.6(2) ? . . . .
P(3) Fe(1) C(2) C(1) -134.41(17) ? . . . .
P(3) Fe(1) C(2) C(3) -15.5(2) ? . . . .
C(2) Fe(1) P(3) C(25) -108.49(19) ? . . . .
C(2) Fe(1) P(3) C(38) 7.52(18) ? . . . .
C(2) Fe(1) P(3) C(44) 126.6(2) ? . . . .
P(3) Fe(1) C(3) C(2) 169.35(19) ? . . . .
P(3) Fe(1) C(3) C(4) -73.8(2) ? . . . .
C(3) Fe(1) P(3) C(25) -118.41(17) ? . . . .
C(3) Fe(1) P(3) C(38) -2.39(15) ? . . . .
C(3) Fe(1) P(3) C(44) 116.63(18) ? . . . .
P(3) Fe(1) C(4) C(3) 107.7(2) ? . . . .
P(3) Fe(1) C(4) C(5) -131.95(18) ? . . . .
C(4) Fe(1) P(3) C(25) -155.99(18) ? . . . .
C(4) Fe(1) P(3) C(38) -39.97(16) ? . . . .
C(4) Fe(1) P(3) C(44) 79.06(19) ? . . . .
P(3) Fe(1) C(5) C(1) 170.4(2) ? . . . .
P(3) Fe(1) C(5) C(4) 52.9(2) ? . . . .
C(5) Fe(1) P(3) C(25) 174.11(19) ? . . . .
C(5) Fe(1) P(3) C(38) -69.87(18) ? . . . .
C(5) Fe(1) P(3) C(44) 49.2(2) ? . . . .
C(1) Fe(1) C(2) C(3) 118.9(2) ? . . . .
C(2) Fe(1) C(1) C(5) -118.4(3) ? . . . .
C(1) Fe(1) C(3) C(2) -37.06(19) ? . . . .
C(1) Fe(1) C(3) C(4) 79.8(2) ? . . . .
C(3) Fe(1) C(1) C(2) 37.61(18) ? . . . .
C(3) Fe(1) C(1) C(5) -80.8(2) ? . . . .
C(1) Fe(1) C(4) C(3) -81.7(2) ? . . . .
C(1) Fe(1) C(4) C(5) 38.62(19) ? . . . .
C(4) Fe(1) C(1) C(2) 80.9(2) ? . . . .
C(4) Fe(1) C(1) C(5) -37.5(2) ? . . . .
C(1) Fe(1) C(5) C(4) -117.5(3) ? . . . .
C(5) Fe(1) C(1) C(2) 118.4(3) ? . . . .
C(2) Fe(1) C(3) C(4) 116.8(3) ? . . . .
C(3) Fe(1) C(2) C(1) -118.9(2) ? . . . .
C(2) Fe(1) C(4) C(3) -38.7(2) ? . . . .
C(2) Fe(1) C(4) C(5) 81.7(2) ? . . . .
C(4) Fe(1) C(2) C(1) -80.5(2) ? . . . .
C(4) Fe(1) C(2) C(3) 38.4(2) ? . . . .
C(2) Fe(1) C(5) C(1) 37.3(2) ? . . . .
C(2) Fe(1) C(5) C(4) -80.2(2) ? . . . .
C(5) Fe(1) C(2) C(1) -38.02(19) ? . . . .
C(5) Fe(1) C(2) C(3) 80.9(2) ? . . . .
C(3) Fe(1) C(4) C(5) 120.3(2) ? . . . .
C(4) Fe(1) C(3) C(2) -116.8(3) ? . . . .
C(3) Fe(1) C(5) C(1) 80.8(2) ? . . . .
C(3) Fe(1) C(5) C(4) -36.75(18) ? . . . .
C(5) Fe(1) C(3) C(2) -80.8(2) ? . . . .
C(5) Fe(1) C(3) C(4) 36.1(2) ? . . . .
C(4) Fe(1) C(5) C(1) 117.5(3) ? . . . .
C(5) Fe(1) C(4) C(3) -120.3(2) ? . . . .
Fe(1) P(1) C(6) C(7) -165.3(3) ? . . . .
Fe(1) P(1) C(6) C(11) 16.5(3) ? . . . .
Fe(1) P(1) C(12) C(13) 53.5(3) ? . . . .
Fe(1) P(1) C(12) C(17) -123.4(3) ? . . . .
Fe(1) P(1) C(18) C(19) -98.7(3) ? . . . .
Fe(1) P(1) C(18) C(23) 78.4(3) ? . . . .
C(6) P(1) C(12) C(13) -177.3(3) ? . . . .
C(6) P(1) C(12) C(17) 5.8(3) ? . . . .
C(12) P(1) C(6) C(7) 62.3(3) ? . . . .
C(12) P(1) C(6) C(11) -115.9(3) ? . . . .
C(6) P(1) C(18) C(19) 138.0(3) ? . . . .
C(6) P(1) C(18) C(23) -45.0(4) ? . . . .
C(18) P(1) C(6) C(7) -42.4(3) ? . . . .
C(18) P(1) C(6) C(11) 139.5(3) ? . . . .
C(12) P(1) C(18) C(19) 33.6(4) ? . . . .
C(12) P(1) C(18) C(23) -149.4(3) ? . . . .
C(18) P(1) C(12) C(13) -75.2(3) ? . . . .
C(18) P(1) C(12) C(17) 107.9(3) ? . . . .
Fe(1) P(2) C(24) C(25) -49.8(2) ? . . . .
Fe(1) P(2) C(26) C(27) -89.1(3) ? . . . .
Fe(1) P(2) C(26) C(31) 89.3(3) ? . . . .
Fe(1) P(2) C(32) C(33) -44.5(2) ? . . . .
Fe(1) P(2) C(32) C(37) 138.09(18) ? . . . .
C(24) P(2) C(26) C(27) 30.5(3) ? . . . .
C(24) P(2) C(26) C(31) -151.1(3) ? . . . .
C(26) P(2) C(24) C(25) 178.3(2) ? . . . .
C(24) P(2) C(32) C(33) -160.6(2) ? . . . .
C(24) P(2) C(32) C(37) 22.0(2) ? . . . .
C(32) P(2) C(24) C(25) 75.9(2) ? . . . .
C(26) P(2) C(32) C(33) 93.1(2) ? . . . .
C(26) P(2) C(32) C(37) -84.3(2) ? . . . .
C(32) P(2) C(26) C(27) 136.3(3) ? . . . .
C(32) P(2) C(26) C(31) -45.3(3) ? . . . .
Fe(1) P(3) C(25) C(24) -8.1(2) ? . . . .
Fe(1) P(3) C(38) C(39) -69.9(3) ? . . . .
Fe(1) P(3) C(38) C(43) 105.2(3) ? . . . .
Fe(1) P(3) C(44) C(45) 161.4(2) ? . . . .
Fe(1) P(3) C(44) C(49) -22.0(4) ? . . . .
C(25) P(3) C(38) C(39) 50.6(3) ? . . . .
C(25) P(3) C(38) C(43) -134.2(3) ? . . . .
C(38) P(3) C(25) C(24) -130.8(2) ? . . . .
C(25) P(3) C(44) C(45) 33.8(3) ? . . . .
C(25) P(3) C(44) C(49) -149.6(3) ? . . . .
C(44) P(3) C(25) C(24) 126.0(2) ? . . . .
C(38) P(3) C(44) C(45) -72.4(3) ? . . . .
C(38) P(3) C(44) C(49) 104.1(3) ? . . . .
C(44) P(3) C(38) C(39) 158.5(3) ? . . . .
C(44) P(3) C(38) C(43) -26.3(3) ? . . . .
Fe(1) C(1) C(2) C(3) -60.3(2) ? . . . .
Fe(1) C(1) C(5) C(4) 61.0(2) ? . . . .
C(2) C(1) C(5) Fe(1) -60.5(2) ? . . . .
C(2) C(1) C(5) C(4) 0.5(4) ? . . . .
C(5) C(1) C(2) Fe(1) 60.7(2) ? . . . .
C(5) C(1) C(2) C(3) 0.4(4) ? . . . .
Fe(1) C(2) C(3) C(4) -61.8(2) ? . . . .
C(1) C(2) C(3) Fe(1) 60.7(2) ? . . . .
C(1) C(2) C(3) C(4) -1.2(4) ? . . . .
Fe(1) C(3) C(4) C(5) -59.8(3) ? . . . .
C(2) C(3) C(4) Fe(1) 61.4(2) ? . . . .
C(2) C(3) C(4) C(5) 1.5(4) ? . . . .
Fe(1) C(4) C(5) C(1) -60.4(2) ? . . . .
C(3) C(4) C(5) Fe(1) 59.2(2) ? . . . .
C(3) C(4) C(5) C(1) -1.3(4) ? . . . .
P(1) C(6) C(7) C(8) -176.5(3) ? . . . .
P(1) C(6) C(11) C(10) 175.8(3) ? . . . .
C(7) C(6) C(11) C(10) -2.4(6) ? . . . .
C(11) C(6) C(7) C(8) 1.7(6) ? . . . .
C(6) C(7) C(8) C(9) 0.2(5) ? . . . .
C(7) C(8) C(9) C(10) -1.5(7) ? . . . .
C(8) C(9) C(10) C(11) 0.8(6) ? . . . .
C(9) C(10) C(11) C(6) 1.2(6) ? . . . .
P(1) C(12) C(13) C(14) -176.6(3) ? . . . .
P(1) C(12) C(17) C(16) 176.0(3) ? . . . .
C(13) C(12) C(17) C(16) -0.9(6) ? . . . .
C(17) C(12) C(13) C(14) 0.5(6) ? . . . .
C(12) C(13) C(14) C(15) 0.1(5) ? . . . .
C(13) C(14) C(15) C(16) -0.3(6) ? . . . .
C(14) C(15) C(16) C(17) -0.1(5) ? . . . .
C(15) C(16) C(17) C(12) 0.8(6) ? . . . .
P(1) C(18) C(19) C(20) 174.9(3) ? . . . .
P(1) C(18) C(23) C(22) -175.8(3) ? . . . .
C(19) C(18) C(23) C(22) 1.4(7) ? . . . .
C(23) C(18) C(19) C(20) -2.1(6) ? . . . .
C(18) C(19) C(20) C(21) 1.2(7) ? . . . .
C(19) C(20) C(21) C(22) 0.6(8) ? . . . .
C(20) C(21) C(22) C(23) -1.3(8) ? . . . .
C(21) C(22) C(23) C(18) 0.4(7) ? . . . .
P(2) C(24) C(25) P(3) 36.3(3) ? . . . .
P(2) C(26) C(27) C(28) 177.3(2) ? . . . .
P(2) C(26) C(31) C(30) -177.9(3) ? . . . .
C(27) C(26) C(31) C(30) 0.6(5) ? . . . .
C(31) C(26) C(27) C(28) -1.1(5) ? . . . .
C(26) C(27) C(28) C(29) 1.2(5) ? . . . .
C(27) C(28) C(29) C(30) -0.6(6) ? . . . .
C(28) C(29) C(30) C(31) 0.1(5) ? . . . .
C(29) C(30) C(31) C(26) -0.0(5) ? . . . .
P(2) C(32) C(33) C(34) -179.99(16) ? . . . .
P(2) C(32) C(37) C(36) 179.82(19) ? . . . .
C(33) C(32) C(37) C(36) 2.3(3) ? . . . .
C(37) C(32) C(33) C(34) -2.5(3) ? . . . .
C(32) C(33) C(34) C(35) 1.0(3) ? . . . .
C(33) C(34) C(35) C(36) 0.8(4) ? . . . .
C(34) C(35) C(36) C(37) -1.1(4) ? . . . .
C(35) C(36) C(37) C(32) -0.6(3) ? . . . .
P(3) C(38) C(39) C(40) 175.1(3) ? . . . .
P(3) C(38) C(43) C(42) -175.2(3) ? . . . .
C(39) C(38) C(43) C(42) 0.1(4) ? . . . .
C(43) C(38) C(39) C(40) -0.3(5) ? . . . .
C(38) C(39) C(40) C(41) 0.3(6) ? . . . .
C(39) C(40) C(41) C(42) -0.2(5) ? . . . .
C(40) C(41) C(42) C(43) -0.0(6) ? . . . .
C(41) C(42) C(43) C(38) 0.1(5) ? . . . .
P(3) C(44) C(45) C(46) 178.5(3) ? . . . .
P(3) C(44) C(49) C(48) -178.4(3) ? . . . .
C(45) C(44) C(49) C(48) -1.8(6) ? . . . .
C(49) C(44) C(45) C(46) 1.9(6) ? . . . .
C(44) C(45) C(46) C(47) -0.8(6) ? . . . .
C(45) C(46) C(47) C(48) -0.4(6) ? . . . .
C(46) C(47) C(48) C(49) 0.4(7) ? . . . .
C(47) C(48) C(49) C(44) 0.7(6) ? . . . .
C(51) C(50) C(55) C(54) -3.5(5) ? . . . .
C(55) C(50) C(51) C(52) 2.3(5) ? . . . .
C(51) C(50) B(1) C(58) 163.5(3) ? . . . .
C(51) C(50) B(1) C(66) -72.3(3) ? . . . .
C(51) C(50) B(1) C(74) 47.1(4) ? . . . .
B(1) C(50) C(51) C(52) 176.1(3) ? . . . .
C(55) C(50) B(1) C(58) -23.2(4) ? . . . .
C(55) C(50) B(1) C(66) 101.1(3) ? . . . .
C(55) C(50) B(1) C(74) -139.6(3) ? . . . .
B(1) C(50) C(55) C(54) -177.2(3) ? . . . .
C(50) C(51) C(52) C(53) 0.2(5) ? . . . .
C(50) C(51) C(52) C(56) -178.2(3) ? . . . .
C(51) C(52) C(53) C(54) -1.7(5) ? . . . .
C(51) C(52) C(56) F(1) 89.3(4) ? . . . .
C(51) C(52) C(56) F(2) -32.0(6) ? . . . .
C(51) C(52) C(56) F(3) -153.2(3) ? . . . .
C(53) C(52) C(56) F(1) -89.1(4) ? . . . .
C(53) C(52) C(56) F(2) 149.5(4) ? . . . .
C(53) C(52) C(56) F(3) 28.4(5) ? . . . .
C(56) C(52) C(53) C(54) 176.7(3) ? . . . .
C(52) C(53) C(54) C(55) 0.6(5) ? . . . .
C(52) C(53) C(54) C(57) 178.7(3) ? . . . .
C(53) C(54) C(55) C(50) 2.1(6) ? . . . .
C(53) C(54) C(57) F(4) 102.7(3) ? . . . .
C(53) C(54) C(57) F(5) -136.6(3) ? . . . .
C(53) C(54) C(57) F(6) -17.7(5) ? . . . .
C(55) C(54) C(57) F(4) -79.1(3) ? . . . .
C(55) C(54) C(57) F(5) 41.5(4) ? . . . .
C(55) C(54) C(57) F(6) 160.4(3) ? . . . .
C(57) C(54) C(55) C(50) -176.0(3) ? . . . .
C(59) C(58) C(63) C(62) 0.7(4) ? . . . .
C(63) C(58) C(59) C(60) -2.3(4) ? . . . .
C(59) C(58) B(1) C(50) -46.1(4) ? . . . .
C(59) C(58) B(1) C(66) -161.7(2) ? . . . .
C(59) C(58) B(1) C(74) 76.8(3) ? . . . .
B(1) C(58) C(59) C(60) -178.0(3) ? . . . .
C(63) C(58) B(1) C(50) 138.7(3) ? . . . .
C(63) C(58) B(1) C(66) 23.1(4) ? . . . .
C(63) C(58) B(1) C(74) -98.4(3) ? . . . .
B(1) C(58) C(63) C(62) 176.0(3) ? . . . .
C(58) C(59) C(60) C(61) 2.3(5) ? . . . .
C(58) C(59) C(60) C(64) -175.2(3) ? . . . .
C(59) C(60) C(61) C(62) -0.7(5) ? . . . .
C(59) C(60) C(64) F(7) -18.0(4) ? . . . .
C(59) C(60) C(64) F(8) 101.7(3) ? . . . .
C(59) C(60) C(64) F(9) -139.5(3) ? . . . .
C(61) C(60) C(64) F(7) 164.4(3) ? . . . .
C(61) C(60) C(64) F(8) -75.9(3) ? . . . .
C(61) C(60) C(64) F(9) 42.9(4) ? . . . .
C(64) C(60) C(61) C(62) 176.9(3) ? . . . .
C(60) C(61) C(62) C(63) -0.9(5) ? . . . .
C(60) C(61) C(62) C(65) 179.5(3) ? . . . .
C(61) C(62) C(63) C(58) 0.9(5) ? . . . .
C(61) C(62) C(65) F(10) -3.2(5) ? . . . .
C(61) C(62) C(65) F(11) 118.0(4) ? . . . .
C(61) C(62) C(65) F(12) -124.6(3) ? . . . .
C(63) C(62) C(65) F(10) 177.1(3) ? . . . .
C(63) C(62) C(65) F(11) -61.7(4) ? . . . .
C(63) C(62) C(65) F(12) 55.7(4) ? . . . .
C(65) C(62) C(63) C(58) -179.4(3) ? . . . .
C(67) C(66) C(71) C(70) 2.6(3) ? . . . .
C(71) C(66) C(67) C(68) -0.6(3) ? . . . .
C(67) C(66) B(1) C(50) -78.8(2) ? . . . .
C(67) C(66) B(1) C(58) 40.7(3) ? . . . .
C(67) C(66) B(1) C(74) 158.8(2) ? . . . .
B(1) C(66) C(67) C(68) 168.3(2) ? . . . .
C(71) C(66) B(1) C(50) 89.6(3) ? . . . .
C(71) C(66) B(1) C(58) -150.9(2) ? . . . .
C(71) C(66) B(1) C(74) -32.7(2) ? . . . .
B(1) C(66) C(71) C(70) -166.6(2) ? . . . .
C(66) C(67) C(68) C(69) -1.1(3) ? . . . .
C(66) C(67) C(68) C(72) 178.8(2) ? . . . .
C(67) C(68) C(69) C(70) 0.8(3) ? . . . .
C(67) C(68) C(72) F(13) 37.7(3) ? . . . .
C(67) C(68) C(72) F(14) -82.0(4) ? . . . .
C(67) C(68) C(72) F(15) 154.4(3) ? . . . .
C(69) C(68) C(72) F(13) -142.4(2) ? . . . .
C(69) C(68) C(72) F(14) 97.9(3) ? . . . .
C(69) C(68) C(72) F(15) -25.7(4) ? . . . .
C(72) C(68) C(69) C(70) -179.1(2) ? . . . .
C(68) C(69) C(70) C(71) 1.2(3) ? . . . .
C(68) C(69) C(70) C(73) -175.9(2) ? . . . .
C(69) C(70) C(71) C(66) -3.0(3) ? . . . .
C(69) C(70) C(73) F(16) -22.2(4) ? . . . .
C(69) C(70) C(73) F(17) -143.0(3) ? . . . .
C(69) C(70) C(73) F(18) 97.4(3) ? . . . .
C(71) C(70) C(73) F(16) 160.7(2) ? . . . .
C(71) C(70) C(73) F(17) 39.9(4) ? . . . .
C(71) C(70) C(73) F(18) -79.8(3) ? . . . .
C(73) C(70) C(71) C(66) 174.1(2) ? . . . .
C(75) C(74) C(79) C(78) -0.1(3) ? . . . .
C(79) C(74) C(75) C(76) 0.1(3) ? . . . .
C(75) C(74) B(1) C(50) -170.9(3) ? . . . .
C(75) C(74) B(1) C(58) 69.5(3) ? . . . .
C(75) C(74) B(1) C(66) -56.1(3) ? . . . .
B(1) C(74) C(75) C(76) -175.6(3) ? . . . .
C(79) C(74) B(1) C(50) 13.9(4) ? . . . .
C(79) C(74) B(1) C(58) -105.7(3) ? . . . .
C(79) C(74) B(1) C(66) 128.7(3) ? . . . .
B(1) C(74) C(79) C(78) 175.1(3) ? . . . .
C(74) C(75) C(76) C(77) 0.1(4) ? . . . .
C(74) C(75) C(76) C(80) 178.5(3) ? . . . .
C(75) C(76) C(77) C(78) -0.3(5) ? . . . .
C(75) C(76) C(80) F(19) 12.2(4) ? . . . .
C(75) C(76) C(80) F(20) 131.6(3) ? . . . .
C(75) C(76) C(80) F(21) -108.2(3) ? . . . .
C(77) C(76) C(80) F(19) -169.4(3) ? . . . .
C(77) C(76) C(80) F(20) -50.0(4) ? . . . .
C(77) C(76) C(80) F(21) 70.2(4) ? . . . .
C(80) C(76) C(77) C(78) -178.7(3) ? . . . .
C(76) C(77) C(78) C(79) 0.3(5) ? . . . .
C(76) C(77) C(78) C(81) 179.1(3) ? . . . .
C(77) C(78) C(79) C(74) -0.1(4) ? . . . .
C(77) C(78) C(81) F(22) 144.0(3) ? . . . .
C(77) C(78) C(81) F(23) 24.0(4) ? . . . .
C(77) C(78) C(81) F(24) -97.7(4) ? . . . .
C(79) C(78) C(81) F(22) -37.2(4) ? . . . .
C(79) C(78) C(81) F(23) -157.2(3) ? . . . .
C(79) C(78) C(81) F(24) 81.1(3) ? . . . .
C(81) C(78) C(79) C(74) -178.9(3) ? . . . .
